data_2021615
loop_
_publ_author_name
'Wang, Haijing'
'Yin, Zhenming'

_publ_section_title
;
 Crystal structure and Hirshfeld surface analysis of dibutyl
 5,5&#x2032;-(pentane-3,3-diyl)bis(1H-pyrrole-5-carboxylate)
;
_journal_coeditor_code FF2158
_journal_issue 6
_journal_name_full 'Acta Crystallographica Section E Crystallographic Communications'
_journal_page_first 711
_journal_paper_doi 10.1107/S205698901900567X
_journal_volume 75
_journal_year 2019
_chemical_formula_iupac 'C23 H34 N2 O4'
_chemical_formula_moiety 'C23 H34 N2 O4'
_chemical_formula_sum 'C23 H34 N2 O4'
_chemical_formula_weight 402.52
_chemical_name_systematic
;
Dibutyl 5,5'-(pentane-3,3-diyl)bis(1<i>H</i>-pyrrole-5-carboxylate)
;
_space_group_crystal_system orthorhombic
_space_group_IT_number 70
_space_group_name_Hall '-F 2uv 2vw'
_space_group_name_H-M_alt 'F d d d'
_symmetry_space_group_name_Hall '-F 2uv 2vw'
_symmetry_space_group_name_H-M 'F d d d :2'
_atom_sites_solution_hydrogens geom
_atom_sites_solution_primary direct
_audit_creation_method
;
Olex2 1.2-beta
(compiled 2018.05.29 svn.r3508 for OlexSys, GUI svn.r5506)
;
_cell_angle_alpha 90
_cell_angle_beta 90
_cell_angle_gamma 90
_cell_formula_units_Z 16
_cell_length_a 14.358(6)
_cell_length_b 17.333(7)
_cell_length_c 38.902(19)
_cell_measurement_reflns_used 3608
_cell_measurement_temperature 296(2)
_cell_measurement_theta_max 23.43
_cell_measurement_theta_min 2.42
_cell_volume 9681(7)
_computing_cell_refinement
;
SMART (Bruker, 2001)
;
_computing_data_collection
;
SMART (Bruker, 2001)
;
_computing_data_reduction
;
SAINT (Bruker, 2001)
;
_computing_molecular_graphics
;
<i>OLEX2</i> (Dolomanov <i>et al.</i>,  2009)
;
_computing_publication_material
;
<i>OLEX2</i> (Dolomanov <i>et al.</i>,  2009)
;
_computing_structure_refinement
;
ShelXL (Sheldrick, 2015)
;
_computing_structure_solution
;
SHELXS (Sheldrick, 2008)
;
_diffrn_ambient_temperature 296.15
_diffrn_measured_fraction_theta_full 1.000
_diffrn_measured_fraction_theta_max 1.000
_diffrn_measurement_device_type 'Bruker SMART CCD area detector'
_diffrn_measurement_method 'phi and omega scans'
_diffrn_radiation_monochromator graphite
_diffrn_radiation_type MoK\a
_diffrn_radiation_wavelength 0.71073
_diffrn_reflns_av_R_equivalents 0.0305
_diffrn_reflns_av_unetI/netI 0.0244
_diffrn_reflns_limit_h_max 16
_diffrn_reflns_limit_h_min -17
_diffrn_reflns_limit_k_max 18
_diffrn_reflns_limit_k_min -20
_diffrn_reflns_limit_l_max 44
_diffrn_reflns_limit_l_min -46
_diffrn_reflns_number 11878
_diffrn_reflns_theta_full 25.026
_diffrn_reflns_theta_max 25.026
_diffrn_reflns_theta_min 1.915
_exptl_absorpt_coefficient_mu 0.075
_exptl_absorpt_correction_T_max 1.000000
_exptl_absorpt_correction_T_min 0.821521
_exptl_absorpt_correction_type multi-scan
_exptl_absorpt_process_details
;
(SADABS; Bruker, 2001)
;
_exptl_crystal_colour colourless
_exptl_crystal_density_diffrn 1.105
_exptl_crystal_density_method 'not measured'
_exptl_crystal_description block
_exptl_crystal_F_000 3488
_exptl_crystal_size_max 0.32
_exptl_crystal_size_mid 0.28
_exptl_crystal_size_min 0.26
_refine_diff_density_max 0.384
_refine_diff_density_min -0.338
_refine_ls_extinction_method none
_refine_ls_goodness_of_fit_ref 1.048
_refine_ls_hydrogen_treatment constr
_refine_ls_matrix_type full
_refine_ls_number_parameters 134
_refine_ls_number_reflns 2156
_refine_ls_number_restraints 2
_refine_ls_restrained_S_all 1.048
_refine_ls_R_factor_all 0.1056
_refine_ls_R_factor_gt 0.0806
_refine_ls_shift/su_max 0.002
_refine_ls_shift/su_mean 0.000
_refine_ls_structure_factor_coef Fsqd
_refine_ls_weighting_details 'w=1/[\s^2^(Fo^2^)+(0.1517P)^2^+16.1858P] where P=(Fo^2^+2Fc^2^)/3'
_refine_ls_weighting_scheme calc
_refine_ls_wR_factor_gt 0.2339
_refine_ls_wR_factor_ref 0.2782
_reflns_number_gt 1501
_reflns_number_total 2156
_reflns_threshold_expression 'I > 2\s(I)'
_cod_data_source_file ff2158sup1.cif
_cod_data_source_block I
_cod_database_code 2021615
_shelx_space_group_comment
;
The symmetry employed for this shelxl refinement is uniquely defined
by the following loop, which should always be used as a source of
symmetry information in preference to the above space-group names.
They are only intended as comments.
;

loop_
_space_group_symop_operation_xyz
'x, y, z'
'-x+3/4, -y+3/4, z'
'-x+3/4, y, -z+3/4'
'x, -y+3/4, -z+3/4'
'x, y+1/2, z+1/2'
'-x+3/4, -y+5/4, z+1/2'
'-x+3/4, y+1/2, -z+5/4'
'x, -y+5/4, -z+5/4'
'x+1/2, y, z+1/2'
'-x+5/4, -y+3/4, z+1/2'
'-x+5/4, y, -z+5/4'
'x+1/2, -y+3/4, -z+5/4'
'x+1/2, y+1/2, z'
'-x+5/4, -y+5/4, z'
'-x+5/4, y+1/2, -z+3/4'
'x+1/2, -y+5/4, -z+3/4'
'-x, -y, -z'
'x-3/4, y-3/4, -z'
'x-3/4, -y, z-3/4'
'-x, y-3/4, z-3/4'
'-x, -y+1/2, -z+1/2'
'x-3/4, y-1/4, -z+1/2'
'x-3/4, -y+1/2, z-1/4'
'-x, y-1/4, z-1/4'
'-x+1/2, -y, -z+1/2'
'x-1/4, y-3/4, -z+1/2'
'x-1/4, -y, z-1/4'
'-x+1/2, y-3/4, z-1/4'
'-x+1/2, -y+1/2, -z'
'x-1/4, y-1/4, -z'
'x-1/4, -y+1/2, z-3/4'
'-x+1/2, y-1/4, z-3/4'

loop_
_atom_site_type_symbol
_atom_site_label
_atom_site_fract_x
_atom_site_fract_y
_atom_site_fract_z
_atom_site_U_iso_or_equiv
_atom_site_adp_type
_atom_site_calc_flag
_atom_site_occupancy
O O1 0.68341(16) 0.20703(14) 0.05576(7) 0.0943(8) Uani d 1
O O2 0.65735(17) 0.33467(14) 0.05760(8) 0.1078(10) Uani d 1
N N1 0.51592(15) 0.18458(13) 0.09406(6) 0.0673(7) Uani d 1
H H1 0.5364 0.1412 0.0865 0.081 Uiso calc 1
C C1 0.2522(3) 0.1657(3) 0.08110(13) 0.1320(17) Uani d 1
H H1A 0.2131 0.1822 0.0997 0.198 Uiso calc 1
H H1B 0.2142 0.1459 0.0628 0.198 Uiso calc 1
H H1C 0.2880 0.2087 0.0729 0.198 Uiso calc 1
C C2 0.3186(2) 0.1018(2) 0.09382(9) 0.0941(11) Uani d 1
H H2A 0.3591 0.0869 0.0750 0.113 Uiso calc 1
H H2B 0.2819 0.0570 0.1001 0.113 Uiso calc 1
C C3 0.3798(3) 0.1250 0.1250 0.0756(11) Uani d 1
C C4 0.44025(19) 0.19324(17) 0.11502(7) 0.0704(8) Uani d 1
C C5 0.4317(2) 0.27091(19) 0.12144(10) 0.0906(10) Uani d 1
H H5 0.3864 0.2937 0.1352 0.109 Uiso calc 1
C C6 0.5026(3) 0.31011(19) 0.10378(10) 0.0919(10) Uani d 1
H H6 0.5126 0.3631 0.1036 0.110 Uiso calc 1
C C7 0.5546(2) 0.25550(17) 0.08689(8) 0.0749(8) Uani d 1
C C8 0.6375(2) 0.26101(19) 0.06550(9) 0.0810(9) Uani d 1
C C9 0.7383(3) 0.3480(3) 0.03496(16) 0.141(2) Uani d 1
H H9A 0.7953 0.3356 0.0471 0.169 Uiso calc 1
H H9B 0.7342 0.3149 0.0149 0.169 Uiso calc 1
C C10 0.7401(4) 0.4274(4) 0.02437(19) 0.164(2) Uani d 1
H H10A 0.7967 0.4359 0.0113 0.197 Uiso calc 1
H H10B 0.7440 0.4592 0.0448 0.197 Uiso calc 1
C C11 0.6604(5) 0.4549(4) 0.0035(2) 0.193(3) Uani d 1
H H11A 0.6551 0.4210 -0.0162 0.232 Uiso calc 1
H H11B 0.6045 0.4478 0.0172 0.232 Uiso calc 1
C C12 0.6597(7) 0.5314(4) -0.0088(2) 0.211(4) Uani d 1
H H12A 0.6611 0.5666 0.0102 0.316 Uiso calc 1
H H12B 0.6042 0.5399 -0.0221 0.316 Uiso calc 1
H H12C 0.7133 0.5398 -0.0231 0.316 Uiso calc 1

loop_
_atom_site_aniso_label
_atom_site_aniso_U_11
_atom_site_aniso_U_22
_atom_site_aniso_U_33
_atom_site_aniso_U_12
_atom_site_aniso_U_13
_atom_site_aniso_U_23
O1 0.0756(14) 0.0847(16) 0.1227(19) 0.0097(12) 0.0142(12) 0.0162(13)
O2 0.0842(17) 0.0826(16) 0.157(2) 0.0004(12) 0.0174(15) 0.0302(14)
N1 0.0571(13) 0.0653(13) 0.0796(15) 0.0047(10) -0.0016(10) 0.0003(11)
C1 0.089(3) 0.169(4) 0.138(4) -0.001(3) -0.041(3) 0.027(3)
C2 0.072(2) 0.116(3) 0.095(2) -0.0173(18) -0.0137(16) 0.0109(19)
C3 0.053(2) 0.090(3) 0.083(2) 0.000 0.000 0.006(2)
C4 0.0570(15) 0.0767(18) 0.0775(17) 0.0077(13) -0.0020(12) 0.0027(14)
C5 0.084(2) 0.083(2) 0.104(2) 0.0180(17) 0.0106(18) -0.0065(18)
C6 0.088(2) 0.0640(18) 0.124(3) 0.0049(15) 0.005(2) 0.0003(18)
C7 0.0648(17) 0.0672(17) 0.093(2) 0.0018(13) -0.0053(15) 0.0099(14)
C8 0.0659(18) 0.0748(19) 0.102(2) 0.0011(15) -0.0014(16) 0.0153(16)
C9 0.075(2) 0.129(3) 0.219(6) -0.003(2) 0.039(3) 0.043(4)
C10 0.136(4) 0.149(4) 0.206(6) -0.016(4) 0.033(4) 0.071(4)
C11 0.156(6) 0.205(6) 0.219(7) 0.028(5) 0.033(5) 0.085(6)
C12 0.276(11) 0.175(5) 0.182(6) 0.040(7) 0.051(6) 0.036(5)

loop_
_atom_type_symbol
_atom_type_description
_atom_type_scat_dispersion_real
_atom_type_scat_dispersion_imag
_atom_type_scat_source
C C 0.0033 0.0016 'International Tables Vol C Tables 4.2.6.8 and 6.1.1.4'
H H 0.0000 0.0000 'International Tables Vol C Tables 4.2.6.8 and 6.1.1.4'
N N 0.0061 0.0033 'International Tables Vol C Tables 4.2.6.8 and 6.1.1.4'
O O 0.0106 0.0060 'International Tables Vol C Tables 4.2.6.8 and 6.1.1.4'

loop_
_geom_angle_atom_site_label_1
_geom_angle_atom_site_label_2
_geom_angle_atom_site_label_3
_geom_angle_site_symmetry_1
_geom_angle_site_symmetry_3
_geom_angle
C8 O2 C9 . . 116.9(3)
C4 N1 H1 . . 125.0
C4 N1 C7 . . 110.1(2)
C7 N1 H1 . . 125.0
H1A C1 H1B . . 109.5
H1A C1 H1C . . 109.5
H1B C1 H1C . . 109.5
C2 C1 H1A . . 109.5
C2 C1 H1B . . 109.5
C2 C1 H1C . . 109.5
C1 C2 H2A . . 108.6
C1 C2 H2B . . 108.6
C1 C2 C3 . . 114.5(3)
H2A C2 H2B . . 107.6
C3 C2 H2A . . 108.6
C3 C2 H2B . . 108.6
C2 C3 C2 . 8_544 111.0(4)
C4 C3 C2 8_544 8_544 109.02(17)
C4 C3 C2 8_544 . 108.81(18)
C4 C3 C2 . 8_544 108.81(18)
C4 C3 C2 . . 109.02(17)
C4 C3 C4 8_544 . 110.2(3)
N1 C4 C3 . . 121.5(2)
N1 C4 C5 . . 106.7(3)
C5 C4 C3 . . 131.7(3)
C4 C5 H5 . . 125.7
C4 C5 C6 . . 108.7(3)
C6 C5 H5 . . 125.7
C5 C6 H6 . . 126.4
C7 C6 C5 . . 107.1(3)
C7 C6 H6 . . 126.4
N1 C7 C8 . . 120.3(3)
C6 C7 N1 . . 107.4(3)
C6 C7 C8 . . 132.3(3)
O1 C8 O2 . . 123.4(3)
O1 C8 C7 . . 125.1(3)
O2 C8 C7 . . 111.5(3)
O2 C9 H9A . . 109.8
O2 C9 H9B . . 109.8
H9A C9 H9B . . 108.2
C10 C9 O2 . . 109.6(4)
C10 C9 H9A . . 109.8
C10 C9 H9B . . 109.8
C9 C10 H10A . . 108.1
C9 C10 H10B . . 108.1
C9 C10 C11 . . 116.8(6)
H10A C10 H10B . . 107.3
C11 C10 H10A . . 108.1
C11 C10 H10B . . 108.1
C10 C11 H11A . . 107.4
C10 C11 H11B . . 107.4
H11A C11 H11B . . 106.9
C12 C11 C10 . . 119.7(8)
C12 C11 H11A . . 107.4
C12 C11 H11B . . 107.4
C11 C12 H12A . . 109.5
C11 C12 H12B . . 109.5
C11 C12 H12C . . 109.5
H12A C12 H12B . . 109.5
H12A C12 H12C . . 109.5
H12B C12 H12C . . 109.5

loop_
_geom_bond_atom_site_label_1
_geom_bond_atom_site_label_2
_geom_bond_site_symmetry_2
_geom_bond_distance
O1 C8 . 1.205(4)
O2 C8 . 1.344(4)
O2 C9 . 1.477(5)
N1 H1 . 0.8600
N1 C4 . 1.367(4)
N1 C7 . 1.377(4)
C1 H1A . 0.9600
C1 H1B . 0.9600
C1 H1C . 0.9600
C1 C2 . 1.542(6)
C2 H2A . 0.9700
C2 H2B . 0.9700
C2 C3 . 1.551(4)
C3 C2 8_544 1.551(4)
C3 C4 . 1.518(4)
C3 C4 8_544 1.518(4)
C4 C5 . 1.375(4)
C5 H5 . 0.9300
C5 C6 . 1.404(5)
C6 H6 . 0.9300
C6 C7 . 1.372(5)
C7 C8 . 1.456(5)
C9 H9A . 0.9700
C9 H9B . 0.9700
C9 C10 . 1.436(7)
C10 H10A . 0.9700
C10 H10B . 0.9700
C10 C11 . 1.481(9)
C11 H11A . 0.9700
C11 H11B . 0.9700
C11 C12 . 1.412(8)
C12 H12A . 0.9600
C12 H12B . 0.9600
C12 H12C . 0.9600

loop_
_geom_hbond_atom_site_label_D
_geom_hbond_atom_site_label_H
_geom_hbond_atom_site_label_A
_geom_hbond_site_symmetry_A
_geom_hbond_distance_DH
_geom_hbond_distance_HA
_geom_hbond_distance_DA
_geom_hbond_angle_DHA
_geom_hbond_publ_flag
N1 H1 O1 14_545 0.86 2.12 2.962(3) 164.6 yes
C12 H12C Cg1 18_665 0.96 3.206 3.944(3) 135 yes

loop_
_geom_torsion_atom_site_label_1
_geom_torsion_atom_site_label_2
_geom_torsion_atom_site_label_3
_geom_torsion_atom_site_label_4
_geom_torsion_site_symmetry_1
_geom_torsion_site_symmetry_4
_geom_torsion
O2 C9 C10 C11 . . -62.9(8)
N1 C4 C5 C6 . . 0.7(4)
N1 C7 C8 O1 . . -8.2(5)
N1 C7 C8 O2 . . 171.6(3)
C1 C2 C3 C2 . 8_544 59.3(3)
C1 C2 C3 C4 . . -60.5(4)
C1 C2 C3 C4 . 8_544 179.2(3)
C2 C3 C4 N1 . . -74.5(3)
C2 C3 C4 N1 8_544 . 164.3(3)
C2 C3 C4 C5 . . 100.5(4)
C2 C3 C4 C5 8_544 . -20.7(4)
C3 C4 C5 C6 . . -174.9(3)
C4 N1 C7 C6 . . 0.3(3)
C4 N1 C7 C8 . . 178.7(3)
C4 C3 C4 N1 8_544 . 44.80(19)
C4 C3 C4 C5 8_544 . -140.2(4)
C4 C5 C6 C7 . . -0.5(4)
C5 C6 C7 N1 . . 0.1(4)
C5 C6 C7 C8 . . -178.0(3)
C6 C7 C8 O1 . . 169.8(4)
C6 C7 C8 O2 . . -10.4(5)
C7 N1 C4 C3 . . 175.5(2)
C7 N1 C4 C5 . . -0.6(3)
C8 O2 C9 C10 . . 170.1(5)
C9 O2 C8 O1 . . 1.8(6)
C9 O2 C8 C7 . . -178.0(4)
C9 C10 C11 C12 . . -177.5(6)

_cod_database_fobs_code 2021615
